data_7110267
loop_
_publ_author_name
'Changcheng Jing'
'Dong Xing'
'Wenhao Hu'

_publ_section_title
;
 Highly diastereoselective synthesis of 3-hydroxy-2,2,3-trisubstituted
 indolines via intramolecular trapping of ammonium ylides with ketones
;
_journal_name_full Chem.Commun.
_journal_page_first 951
_journal_paper_doi 10.1039/c3cc48067d
_journal_volume 50
_journal_year 2014
_chemical_formula_sum 'C24 H21 N O3'
_chemical_formula_weight 371.42
_chemical_name_systematic
; 
 ? 
;
_space_group_IT_number 61
_symmetry_cell_setting orthorhombic
_symmetry_space_group_name_Hall '-P 2ac 2ab'
_symmetry_space_group_name_H-M 'P b c a'
_atom_sites_solution_hydrogens geom
_atom_sites_solution_primary direct
_atom_sites_solution_secondary difmap
_audit_creation_method SHELXL-97
_cell_angle_alpha 90.00
_cell_angle_beta 90.00
_cell_angle_gamma 90.00
_cell_formula_units_Z 8
_cell_length_a 10.7586(6)
_cell_length_b 16.5601(10)
_cell_length_c 21.4710(13)
_cell_measurement_temperature 173(2)
_cell_volume 3825.3(4)
_computing_structure_refinement 'SHELXL-97 (Sheldrick, 2008)'
_computing_structure_solution 'SHELXS-97 (Sheldrick, 2008)'
_diffrn_ambient_temperature 173(2)
_diffrn_measured_fraction_theta_full 1.000
_diffrn_measured_fraction_theta_max 1.000
_diffrn_radiation_monochromator graphite
_diffrn_radiation_source 'fine-focus sealed tube'
_diffrn_radiation_type MoK\a
_diffrn_radiation_wavelength 0.71073
_diffrn_reflns_av_R_equivalents 0.0502
_diffrn_reflns_av_sigmaI/netI 0.0195
_diffrn_reflns_limit_h_max 12
_diffrn_reflns_limit_h_min -12
_diffrn_reflns_limit_k_max 19
_diffrn_reflns_limit_k_min -19
_diffrn_reflns_limit_l_max 25
_diffrn_reflns_limit_l_min -25
_diffrn_reflns_number 41206
_diffrn_reflns_theta_full 25.01
_diffrn_reflns_theta_max 25.01
_diffrn_reflns_theta_min 1.90
_exptl_absorpt_coefficient_mu 0.085
_exptl_absorpt_correction_T_max 0.9799
_exptl_absorpt_correction_T_min 0.9548
_exptl_absorpt_correction_type multi-scan
_exptl_crystal_colour colorless
_exptl_crystal_density_diffrn 1.290
_exptl_crystal_density_method 'not measured'
_exptl_crystal_description block
_exptl_crystal_F_000 1568
_exptl_crystal_size_max 0.55
_exptl_crystal_size_mid 0.45
_exptl_crystal_size_min 0.24
_refine_diff_density_max 0.563
_refine_diff_density_min -0.621
_refine_diff_density_rms 0.042
_refine_ls_extinction_method none
_refine_ls_goodness_of_fit_ref 1.026
_refine_ls_hydrogen_treatment constr
_refine_ls_matrix_type full
_refine_ls_number_parameters 253
_refine_ls_number_reflns 3370
_refine_ls_number_restraints 0
_refine_ls_restrained_S_all 1.026
_refine_ls_R_factor_all 0.0550
_refine_ls_R_factor_gt 0.0460
_refine_ls_shift/su_max 0.000
_refine_ls_shift/su_mean 0.000
_refine_ls_structure_factor_coef Fsqd
_refine_ls_weighting_details 'calc w=1/[\s^2^(Fo^2^)+(0.0630P)^2^+2.7536P] where P=(Fo^2^+2Fc^2^)/3'
_refine_ls_weighting_scheme calc
_refine_ls_wR_factor_gt 0.1189
_refine_ls_wR_factor_ref 0.1283
_reflns_number_gt 2837
_reflns_number_total 3370
_reflns_threshold_expression >2sigma(I)
_cod_data_source_file c3cc48067d.txt
_cod_data_source_block z
_cod_original_sg_symbol_H-M Pbca
_cod_database_code 7110267

loop_
_symmetry_equiv_pos_as_xyz
'x, y, z'
'-x+1/2, -y, z+1/2'
'-x, y+1/2, -z+1/2'
'x+1/2, -y+1/2, -z'
'-x, -y, -z'
'x-1/2, y, -z-1/2'
'x, -y-1/2, z-1/2'
'-x-1/2, y-1/2, z'

loop_
_atom_site_label
_atom_site_type_symbol
_atom_site_fract_x
_atom_site_fract_y
_atom_site_fract_z
_atom_site_U_iso_or_equiv
_atom_site_adp_type
_atom_site_occupancy
_atom_site_symmetry_multiplicity
_atom_site_calc_flag
_atom_site_refinement_flags
O1 O 1.08138(12) 0.00005(9) 0.72767(6) 0.0383(4) Uani 1 1 d .
O2 O 0.87772(12) 0.01662(8) 0.71679(6) 0.0333(3) Uani 1 1 d .
O3 O 1.16369(11) -0.08369(8) 0.82792(6) 0.0303(3) Uani 1 1 d .
H3B H 1.1710 -0.0587 0.7941 0.046 Uiso 1 1 calc R
N1 N 0.82783(13) -0.05725(9) 0.82380(6) 0.0247(3) Uani 1 1 d .
H1B H 0.7512 -0.0741 0.8177 0.030 Uiso 1 1 calc R
C1 C 1.19665(19) -0.31506(12) 0.97044(9) 0.0340(5) Uani 1 1 d .
H1A H 1.2766 -0.2979 0.9571 0.041 Uiso 1 1 calc R
C2 C 1.1869(2) -0.37612(13) 1.01422(10) 0.0405(5) Uani 1 1 d .
H2A H 1.2598 -0.4002 1.0308 0.049 Uiso 1 1 calc R
C3 C 1.0717(2) -0.40189(14) 1.03372(11) 0.0466(6) Uani 1 1 d .
H3A H 1.0650 -0.4432 1.0642 0.056 Uiso 1 1 calc R
C4 C 0.9654(2) -0.36742(14) 1.00875(12) 0.0482(6) Uani 1 1 d .
H4A H 0.8857 -0.3857 1.0216 0.058 Uiso 1 1 calc R
C5 C 0.9755(2) -0.30648(12) 0.96514(10) 0.0388(5) Uani 1 1 d .
H5A H 0.9022 -0.2833 0.9481 0.047 Uiso 1 1 calc R
C6 C 1.09124(17) -0.27835(11) 0.94567(8) 0.0271(4) Uani 1 1 d .
C7 C 1.10640(17) -0.21047(11) 0.90211(8) 0.0279(4) Uani 1 1 d .
H7A H 1.1868 -0.2024 0.8849 0.034 Uiso 1 1 calc R
C8 C 1.01811(17) -0.15976(11) 0.88487(8) 0.0251(4) Uani 1 1 d .
H8A H 0.9358 -0.1710 0.8983 0.030 Uiso 1 1 calc R
C9 C 1.03787(16) -0.08542(10) 0.84554(8) 0.0244(4) Uani 1 1 d .
C10 C 0.99262(17) -0.01255(10) 0.88217(8) 0.0247(4) Uani 1 1 d .
C11 C 0.86773(17) -0.00014(10) 0.86783(8) 0.0244(4) Uani 1 1 d .
C12 C 0.80003(18) 0.06076(11) 0.89621(8) 0.0296(4) Uani 1 1 d .
H12A H 0.7149 0.0693 0.8866 0.035 Uiso 1 1 calc R
C13 C 0.86169(19) 0.10901(11) 0.93942(9) 0.0329(4) Uani 1 1 d .
H13A H 0.8175 0.1512 0.9597 0.039 Uiso 1 1 calc R
C14 C 0.98591(19) 0.09691(11) 0.95359(8) 0.0317(4) Uani 1 1 d .
H14A H 1.0259 0.1312 0.9829 0.038 Uiso 1 1 calc R
C15 C 1.05259(18) 0.03506(11) 0.92535(8) 0.0285(4) Uani 1 1 d .
H15A H 1.1373 0.0259 0.9356 0.034 Uiso 1 1 calc R
C16 C 0.9993(2) -0.18348(14) 0.70664(10) 0.0433(5) Uani 1 1 d .
H16A H 1.0590 -0.1458 0.6918 0.052 Uiso 1 1 calc R
C17 C 0.9880(2) -0.25842(15) 0.67802(12) 0.0549(7) Uani 1 1 d .
H17A H 1.0396 -0.2716 0.6436 0.066 Uiso 1 1 calc R
C18 C 0.9032(2) -0.31323(13) 0.69917(12) 0.0506(6) Uani 1 1 d .
H18A H 0.8966 -0.3646 0.6797 0.061 Uiso 1 1 calc R
C19 C 0.8271(2) -0.29429(13) 0.74871(11) 0.0478(6) Uani 1 1 d .
H19A H 0.7680 -0.3325 0.7634 0.057 Uiso 1 1 calc R
C20 C 0.8369(2) -0.21929(12) 0.77712(9) 0.0366(5) Uani 1 1 d .
H20A H 0.7835 -0.2059 0.8108 0.044 Uiso 1 1 calc R
C21 C 0.92422(17) -0.16369(11) 0.75653(8) 0.0274(4) Uani 1 1 d .
C22 C 0.93924(16) -0.08330(10) 0.79000(8) 0.0236(4) Uani 1 1 d .
C23 C 0.97655(17) -0.01798(11) 0.74212(8) 0.0254(4) Uani 1 1 d .
C24 C 0.9022(2) 0.07519(14) 0.66791(10) 0.0427(5) Uani 1 1 d .
H24A H 0.8233 0.0970 0.6524 0.064 Uiso 1 1 calc R
H24B H 0.9467 0.0489 0.6337 0.064 Uiso 1 1 calc R
H24C H 0.9530 0.1193 0.6846 0.064 Uiso 1 1 calc R

loop_
_atom_site_aniso_label
_atom_site_aniso_U_11
_atom_site_aniso_U_22
_atom_site_aniso_U_33
_atom_site_aniso_U_23
_atom_site_aniso_U_13
_atom_site_aniso_U_12
O1 0.0266(8) 0.0438(9) 0.0445(8) 0.0127(6) 0.0091(6) 0.0025(6)
O2 0.0285(7) 0.0391(8) 0.0322(7) 0.0106(6) -0.0019(6) 0.0015(6)
O3 0.0216(7) 0.0375(7) 0.0319(7) 0.0019(6) 0.0031(5) 0.0018(6)
N1 0.0178(7) 0.0263(8) 0.0299(8) -0.0027(6) 0.0033(6) -0.0010(6)
C1 0.0320(10) 0.0335(10) 0.0365(10) -0.0005(8) -0.0041(8) 0.0040(8)
C2 0.0419(12) 0.0383(12) 0.0414(11) 0.0060(9) -0.0101(9) 0.0087(9)
C3 0.0553(15) 0.0367(12) 0.0479(13) 0.0131(10) -0.0010(11) 0.0030(10)
C4 0.0400(13) 0.0427(13) 0.0620(15) 0.0148(11) 0.0024(11) -0.0017(10)
C5 0.0324(11) 0.0330(11) 0.0512(12) 0.0072(9) -0.0050(9) 0.0038(9)
C6 0.0305(10) 0.0222(9) 0.0287(9) -0.0053(7) -0.0045(8) 0.0037(7)
C7 0.0268(9) 0.0273(9) 0.0297(9) -0.0037(8) -0.0011(8) 0.0018(8)
C8 0.0243(9) 0.0248(9) 0.0260(9) -0.0029(7) -0.0004(7) -0.0007(7)
C9 0.0204(9) 0.0257(9) 0.0269(9) -0.0003(7) 0.0007(7) 0.0003(7)
C10 0.0291(10) 0.0215(9) 0.0235(8) 0.0038(7) 0.0032(7) -0.0005(7)
C11 0.0275(9) 0.0215(8) 0.0242(8) 0.0026(7) 0.0052(7) -0.0014(7)
C12 0.0286(10) 0.0268(10) 0.0333(10) 0.0020(8) 0.0074(8) 0.0012(8)
C13 0.0436(12) 0.0235(9) 0.0317(10) -0.0018(8) 0.0120(9) 0.0005(8)
C14 0.0437(12) 0.0258(9) 0.0256(9) -0.0017(7) 0.0034(8) -0.0079(8)
C15 0.0314(10) 0.0286(10) 0.0256(9) 0.0031(7) 0.0000(7) -0.0042(8)
C16 0.0402(12) 0.0407(12) 0.0489(12) -0.0154(10) 0.0092(10) -0.0009(10)
C17 0.0528(14) 0.0510(14) 0.0609(15) -0.0279(12) 0.0082(12) 0.0033(12)
C18 0.0625(16) 0.0315(11) 0.0580(14) -0.0181(10) -0.0140(12) 0.0074(11)
C19 0.0618(16) 0.0302(11) 0.0515(12) -0.0045(10) -0.0084(11) -0.0090(10)
C20 0.0417(12) 0.0307(11) 0.0376(10) -0.0040(8) -0.0028(9) -0.0028(9)
C21 0.0280(10) 0.0245(9) 0.0297(9) -0.0031(7) -0.0066(8) 0.0041(8)
C22 0.0215(9) 0.0240(9) 0.0253(8) -0.0012(7) 0.0012(7) 0.0019(7)
C23 0.0256(10) 0.0263(9) 0.0244(9) -0.0031(7) 0.0012(7) 0.0029(8)
C24 0.0414(12) 0.0492(13) 0.0376(11) 0.0177(10) 0.0020(9) 0.0068(10)

loop_
_atom_type_symbol
_atom_type_description
_atom_type_scat_dispersion_real
_atom_type_scat_dispersion_imag
_atom_type_scat_source
C C 0.0033 0.0016 'International Tables Vol C Tables 4.2.6.8 and 6.1.1.4'
H H 0.0000 0.0000 'International Tables Vol C Tables 4.2.6.8 and 6.1.1.4'
N N 0.0061 0.0033 'International Tables Vol C Tables 4.2.6.8 and 6.1.1.4'
O O 0.0106 0.0060 'International Tables Vol C Tables 4.2.6.8 and 6.1.1.4'

loop_
_geom_angle_atom_site_label_1
_geom_angle_atom_site_label_2
_geom_angle_atom_site_label_3
_geom_angle
C23 O2 C24 116.10(15)
C9 O3 H3B 109.5
C11 N1 C22 106.35(13)
C11 N1 H1B 126.8
C22 N1 H1B 126.8
C2 C1 C6 121.1(2)
C2 C1 H1A 119.4
C6 C1 H1A 119.4
C3 C2 C1 120.08(19)
C3 C2 H2A 120.0
C1 C2 H2A 120.0
C2 C3 C4 119.8(2)
C2 C3 H3A 120.1
C4 C3 H3A 120.1
C5 C4 C3 119.9(2)
C5 C4 H4A 120.0
C3 C4 H4A 120.0
C4 C5 C6 121.17(19)
C4 C5 H5A 119.4
C6 C5 H5A 119.4
C1 C6 C5 117.86(18)
C1 C6 C7 119.09(18)
C5 C6 C7 123.02(17)
C8 C7 C6 125.74(18)
C8 C7 H7A 117.1
C6 C7 H7A 117.1
C7 C8 C9 125.07(17)
C7 C8 H8A 117.5
C9 C8 H8A 117.5
O3 C9 C8 107.64(14)
O3 C9 C10 115.55(14)
C8 C9 C10 108.24(14)
O3 C9 C22 116.01(14)
C8 C9 C22 110.03(14)
C10 C9 C22 98.98(13)
C15 C10 C11 121.05(17)
C15 C10 C9 130.73(17)
C11 C10 C9 108.15(15)
C12 C11 C10 121.14(17)
C12 C11 N1 128.73(17)
C10 C11 N1 110.12(15)
C11 C12 C13 117.41(18)
C11 C12 H12A 121.3
C13 C12 H12A 121.3
C14 C13 C12 121.53(17)
C14 C13 H13A 119.2
C12 C13 H13A 119.2
C13 C14 C15 120.58(18)
C13 C14 H14A 119.7
C15 C14 H14A 119.7
C10 C15 C14 118.28(18)
C10 C15 H15A 120.9
C14 C15 H15A 120.9
C21 C16 C17 120.2(2)
C21 C16 H16A 119.9
C17 C16 H16A 119.9
C18 C17 C16 120.3(2)
C18 C17 H17A 119.8
C16 C17 H17A 119.8
C17 C18 C19 120.2(2)
C17 C18 H18A 119.9
C19 C18 H18A 119.9
C18 C19 C20 119.8(2)
C18 C19 H19A 120.1
C20 C19 H19A 120.1
C19 C20 C21 120.3(2)
C19 C20 H20A 119.8
C21 C20 H20A 119.8
C16 C21 C20 119.06(18)
C16 C21 C22 120.78(17)
C20 C21 C22 120.13(17)
N1 C22 C21 113.85(14)
N1 C22 C23 109.62(14)
C21 C22 C23 109.01(14)
N1 C22 C9 100.38(13)
C21 C22 C9 113.84(14)
C23 C22 C9 109.85(14)
O1 C23 O2 122.51(17)
O1 C23 C22 125.93(16)
O2 C23 C22 111.56(15)
O2 C24 H24A 109.5
O2 C24 H24B 109.5
H24A C24 H24B 109.5
O2 C24 H24C 109.5
H24A C24 H24C 109.5
H24B C24 H24C 109.5

loop_
_geom_bond_atom_site_label_1
_geom_bond_atom_site_label_2
_geom_bond_distance
O1 C23 1.207(2)
O2 C23 1.325(2)
O2 C24 1.453(2)
O3 C9 1.406(2)
O3 H3B 0.8400
N1 C11 1.404(2)
N1 C22 1.466(2)
N1 H1B 0.8800
C1 C2 1.385(3)
C1 C6 1.392(3)
C1 H1A 0.9500
C2 C3 1.376(3)
C2 H2A 0.9500
C3 C4 1.386(3)
C3 H3A 0.9500
C4 C5 1.381(3)
C4 H4A 0.9500
C5 C6 1.394(3)
C5 H5A 0.9500
C6 C7 1.471(3)
C7 C8 1.321(3)
C7 H7A 0.9500
C8 C9 1.508(2)
C8 H8A 0.9500
C9 C10 1.520(2)
C9 C22 1.597(2)
C10 C15 1.377(3)
C10 C11 1.394(3)
C11 C12 1.385(2)
C12 C13 1.393(3)
C12 H12A 0.9500
C13 C14 1.385(3)
C13 H13A 0.9500
C14 C15 1.390(3)
C14 H14A 0.9500
C15 H15A 0.9500
C16 C21 1.381(3)
C16 C17 1.390(3)
C16 H16A 0.9500
C17 C18 1.365(4)
C17 H17A 0.9500
C18 C19 1.379(4)
C18 H18A 0.9500
C19 C20 1.388(3)
C19 H19A 0.9500
C20 C21 1.388(3)
C20 H20A 0.9500
C21 C22 1.521(2)
C22 C23 1.545(2)
C24 H24A 0.9800
C24 H24B 0.9800
C24 H24C 0.9800

loop_
_geom_torsion_atom_site_label_1
_geom_torsion_atom_site_label_2
_geom_torsion_atom_site_label_3
_geom_torsion_atom_site_label_4
_geom_torsion
C6 C1 C2 C3 0.4(3)
C1 C2 C3 C4 1.0(3)
C2 C3 C4 C5 -1.0(4)
C3 C4 C5 C6 -0.3(4)
C2 C1 C6 C5 -1.7(3)
C2 C1 C6 C7 176.37(17)
C4 C5 C6 C1 1.6(3)
C4 C5 C6 C7 -176.36(19)
C1 C6 C7 C8 -165.43(18)
C5 C6 C7 C8 12.5(3)
C6 C7 C8 C9 173.24(16)
C7 C8 C9 O3 3.7(2)
C7 C8 C9 C10 -121.84(19)
C7 C8 C9 C22 130.99(18)
O3 C9 C10 C15 -34.6(3)
C8 C9 C10 C15 86.2(2)
C22 C9 C10 C15 -159.16(18)
O3 C9 C10 C11 148.57(15)
C8 C9 C10 C11 -90.68(16)
C22 C9 C10 C11 23.98(17)
C15 C10 C11 C12 0.4(3)
C9 C10 C11 C12 177.64(15)
C15 C10 C11 N1 -178.69(15)
C9 C10 C11 N1 -1.47(18)
C22 N1 C11 C12 156.36(17)
C22 N1 C11 C10 -24.62(18)
C10 C11 C12 C13 0.1(3)
N1 C11 C12 C13 179.04(16)
C11 C12 C13 C14 0.1(3)
C12 C13 C14 C15 -0.8(3)
C11 C10 C15 C14 -1.1(3)
C9 C10 C15 C14 -177.62(17)
C13 C14 C15 C10 1.3(3)
C21 C16 C17 C18 -0.4(4)
C16 C17 C18 C19 0.7(4)
C17 C18 C19 C20 0.0(4)
C18 C19 C20 C21 -1.0(3)
C17 C16 C21 C20 -0.6(3)
C17 C16 C21 C22 177.4(2)
C19 C20 C21 C16 1.3(3)
C19 C20 C21 C22 -176.77(18)
C11 N1 C22 C21 160.22(14)
C11 N1 C22 C23 -77.38(16)
C11 N1 C22 C9 38.20(16)
C16 C21 C22 N1 157.34(18)
C20 C21 C22 N1 -24.6(2)
C16 C21 C22 C23 34.6(2)
C20 C21 C22 C23 -147.37(17)
C16 C21 C22 C9 -88.4(2)
C20 C21 C22 C9 89.6(2)
O3 C9 C22 N1 -160.91(14)
C8 C9 C22 N1 76.61(16)
C10 C9 C22 N1 -36.66(15)
O3 C9 C22 C21 77.06(19)
C8 C9 C22 C21 -45.42(19)
C10 C9 C22 C21 -158.69(14)
O3 C9 C22 C23 -45.51(19)
C8 C9 C22 C23 -167.98(14)
C10 C9 C22 C23 78.75(15)
C24 O2 C23 O1 3.0(3)
C24 O2 C23 C22 -175.93(15)
N1 C22 C23 O1 144.52(18)
C21 C22 C23 O1 -90.2(2)
C9 C22 C23 O1 35.1(2)
N1 C22 C23 O2 -36.56(19)
C21 C22 C23 O2 88.68(17)
C9 C22 C23 O2 -145.95(15)
